data_7714225
loop_
_publ_author_name
'Sun, Xiao-Tong'
'Zhang, Ying-Yu'
'Han, Yan'
'Wang, Xiao-Ping'
'Li, Jie'
'Li, Jun-Yi'
'Ni, Hao-Fei'
'Fu, Da-Wei'
'Zhang, Zhi-Xu'

_publ_section_title
;
 The halogen substitution strategy of inorganic skeletons triggers
 dielectric and band gap regulation of hybrid perovskites
;
_journal_name_full 'Dalton Transactions'
_journal_paper_doi 10.1039/D3DT02924G
_journal_year 2023
_chemical_formula_moiety 'I3 Pb, C7 H16 N'
_chemical_formula_sum 'C7 H16 I3 N Pb'
_chemical_formula_weight 702.10
_chemical_name_systematic '[C7H16N]PbI3'
_space_group_crystal_system monoclinic
_space_group_IT_number 14
_space_group_name_Hall '-P 2ybc'
_space_group_name_H-M_alt 'P 1 21/c 1'
_atom_sites_solution_hydrogens geom
_audit_creation_date 2023-06-26
_audit_creation_method
;
Olex2 1.5
(compiled 2022.04.07 svn.rca3783a0 for OlexSys, GUI svn.r6498)
;
_audit_update_record
;
2023-06-26 deposited with the CCDC.	2023-10-05 downloaded from the CCDC.
;
_cell_angle_alpha 90
_cell_angle_beta 102.060(3)
_cell_angle_gamma 90
_cell_formula_units_Z 4
_cell_length_a 11.9805(9)
_cell_length_b 16.4269(12)
_cell_length_c 7.8664(4)
_cell_measurement_reflns_used 5367
_cell_measurement_temperature 213.00
_cell_measurement_theta_max 27.50
_cell_measurement_theta_min 2.48
_cell_volume 1513.96(18)
_computing_cell_refinement 'SAINT V8.40B (?, 2016)'
_computing_data_reduction 'SAINT V8.40B (?, 2016)'
_computing_molecular_graphics 'Olex2 1.5 (Dolomanov et al., 2009)'
_computing_publication_material 'Olex2 1.5 (Dolomanov et al., 2009)'
_computing_structure_refinement 'SHELXL 2018/3 (Sheldrick, 2015)'
_computing_structure_solution 'SHELXT 2018/2 (Sheldrick, 2018)'
_diffrn_ambient_temperature 213
_diffrn_measured_fraction_theta_full 1.000
_diffrn_measured_fraction_theta_max 0.996
_diffrn_measurement_device_type 'Bruker APEX-II CCD'
_diffrn_measurement_method '\f and \w scans'
_diffrn_radiation_type MoK\a
_diffrn_radiation_wavelength 0.71073
_diffrn_reflns_av_R_equivalents 0.1132
_diffrn_reflns_av_unetI/netI 0.0749
_diffrn_reflns_Laue_measured_fraction_full 1.000
_diffrn_reflns_Laue_measured_fraction_max 0.996
_diffrn_reflns_limit_h_max 17
_diffrn_reflns_limit_h_min -18
_diffrn_reflns_limit_k_max 24
_diffrn_reflns_limit_k_min -23
_diffrn_reflns_limit_l_max 11
_diffrn_reflns_limit_l_min -11
_diffrn_reflns_number 43114
_diffrn_reflns_point_group_measured_fraction_full 1.000
_diffrn_reflns_point_group_measured_fraction_max 0.996
_diffrn_reflns_theta_full 25.242
_diffrn_reflns_theta_max 32.635
_diffrn_reflns_theta_min 2.135
_diffrn_source_current 1.4
_diffrn_source_power 0.07
_diffrn_source_voltage 50.0
_diffrn_standards_number 0
_exptl_absorpt_coefficient_mu 17.226
_exptl_absorpt_correction_T_max 0.7464
_exptl_absorpt_correction_T_min 0.6154
_exptl_absorpt_correction_type none
_exptl_absorpt_process_details
;
SADABS-2016/2 (Bruker,2016/2) was used for absorption correction.
wR2(int) was 0.1027 before and 0.0732 after correction.
The Ratio of minimum to maximum transmission is 0.8245.
The \l/2 correction factor is Not present.
;
_exptl_crystal_colour 'clear yellow'
_exptl_crystal_colour_lustre clear
_exptl_crystal_colour_primary yellow
_exptl_crystal_density_diffrn 3.080
_exptl_crystal_description needle
_exptl_crystal_F_000 1224
_refine_diff_density_max 4.384
_refine_diff_density_min -1.867
_refine_diff_density_rms 0.404
_refine_ls_extinction_method none
_refine_ls_goodness_of_fit_ref 1.062
_refine_ls_hydrogen_treatment constr
_refine_ls_matrix_type full
_refine_ls_number_parameters 112
_refine_ls_number_reflns 5521
_refine_ls_number_restraints 0
_refine_ls_restrained_S_all 1.062
_refine_ls_R_factor_all 0.1104
_refine_ls_R_factor_gt 0.0529
_refine_ls_shift/su_max 0.001
_refine_ls_shift/su_mean 0.000
_refine_ls_structure_factor_coef Fsqd
_refine_ls_weighting_details 'w=1/[\s^2^(Fo^2^)+(0.0521P)^2^+15.4191P] where P=(Fo^2^+2Fc^2^)/3'
_refine_ls_weighting_scheme calc
_refine_ls_wR_factor_gt 0.1080
_refine_ls_wR_factor_ref 0.1484
_reflns_Friedel_coverage 0.000
_reflns_number_gt 3285
_reflns_number_total 5521
_reflns_threshold_expression 'I > 2\s(I)'
_cod_data_source_file d3dt02924g2.cif
_cod_data_source_block '[c7h16n]pbi3-213k(1)'
_cod_original_sg_symbol_H-M 'P  21/c'
_cod_database_code 7714225
_shelx_shelxl_version_number 2018/3
_shelx_space_group_comment
;
The symmetry employed for this shelxl refinement is uniquely defined
by the following loop, which should always be used as a source of
symmetry information in preference to the above space-group names.
They are only intended as comments.
;
_olex2_refinement_description
;
1.a Ternary CH refined with riding coordinates:
 C007(H007)
1.b Secondary CH2 refined with riding coordinates:
 C006(H00A,H00B), C009(H00F,H00G), C10(H10A,H10B)
1.c Idealised Me refined as rotating group:
 C008(H00C,H00D,H00E), C5(H5A,H5B,H5C), C7(H7A,H7B,H7C)
;
_olex2_submission_special_instructions 'No special instructions were received'

loop_
_space_group_symop_operation_xyz
'x, y, z'
'-x, y+1/2, -z+1/2'
'-x, -y, -z'
'x, -y-1/2, z-1/2'

loop_
_atom_site_label
_atom_site_type_symbol
_atom_site_fract_x
_atom_site_fract_y
_atom_site_fract_z
_atom_site_U_iso_or_equiv
_atom_site_adp_type
_atom_site_occupancy
_atom_site_site_symmetry_order
_atom_site_calc_flag
_atom_site_refinement_flags_posn
_atom_site_refinement_flags_adp
_atom_site_refinement_flags_occupancy
_atom_site_disorder_assembly
_atom_site_disorder_group
Pb01 Pb 0.28425(3) 0.75039(2) 0.42295(5) 0.03019(12) Uani 1 1 d . . . . .
I002 I 0.09297(6) 0.67992(4) 0.11412(9) 0.03428(17) Uani 1 1 d . . . . .
I003 I 0.47626(6) 0.67106(5) 0.23527(9) 0.03815(18) Uani 1 1 d . . . . .
I004 I 0.28446(6) 0.59433(4) 0.66414(9) 0.03610(17) Uani 1 1 d . . . . .
N005 N 0.7161(8) 0.5973(6) 0.8325(11) 0.038(2) Uani 1 1 d . . . . .
C006 C 0.7363(11) 0.6148(7) 0.6507(13) 0.042(3) Uani 1 1 d . . . . .
H00A H 0.714359 0.566672 0.577755 0.051 Uiso 1 1 calc R U . . .
H00B H 0.686458 0.659697 0.600002 0.051 Uiso 1 1 calc R U . . .
C007 C 0.8557(11) 0.6363(8) 0.6460(14) 0.049(3) Uani 1 1 d . . . . .
H007 H 0.887432 0.685524 0.711172 0.059 Uiso 1 1 calc R U . . .
C008 C 0.5933(11) 0.5783(10) 0.813(2) 0.071(5) Uani 1 1 d . . . . .
H00C H 0.548163 0.621187 0.746902 0.107 Uiso 1 1 calc R U . . .
H00D H 0.574717 0.574528 0.927075 0.107 Uiso 1 1 calc R U . . .
H00E H 0.576482 0.526913 0.752555 0.107 Uiso 1 1 calc R U . . .
C009 C 0.9396(13) 0.5709(10) 0.624(2) 0.070(4) Uani 1 1 d . . . . .
H00F H 1.020210 0.579892 0.676674 0.084 Uiso 1 1 calc R U . . .
H00G H 0.914404 0.514117 0.624210 0.084 Uiso 1 1 calc R U . . .
C5 C 0.7433(11) 0.6712(8) 0.9479(19) 0.057(4) Uani 1 1 d . . . . .
H5A H 0.823827 0.684058 0.963177 0.086 Uiso 1 1 calc R U . . .
H5B H 0.725296 0.659979 1.060211 0.086 Uiso 1 1 calc R U . . .
H5C H 0.698287 0.717088 0.894433 0.086 Uiso 1 1 calc R U . . .
C7 C 0.7867(13) 0.5274(9) 0.911(2) 0.067(4) Uani 1 1 d . . . . .
H7A H 0.775642 0.482163 0.829547 0.100 Uiso 1 1 calc R U . . .
H7B H 0.764263 0.511231 1.017173 0.100 Uiso 1 1 calc R U . . .
H7C H 0.866557 0.543088 0.936103 0.100 Uiso 1 1 calc R U . . .
C10 C 0.8876(17) 0.6224(11) 0.471(2) 0.086(6) Uani 1 1 d . . . . .
H10A H 0.830438 0.597132 0.378259 0.103 Uiso 1 1 calc R U . . .
H10B H 0.936325 0.662957 0.430763 0.103 Uiso 1 1 calc R U . . .

loop_
_atom_site_aniso_label
_atom_site_aniso_U_11
_atom_site_aniso_U_22
_atom_site_aniso_U_33
_atom_site_aniso_U_23
_atom_site_aniso_U_13
_atom_site_aniso_U_12
Pb01 0.0304(2) 0.0369(2) 0.02347(19) 0.00005(14) 0.00595(14) -0.00044(15)
I002 0.0274(3) 0.0414(4) 0.0334(3) -0.0005(3) 0.0049(3) -0.0036(3)
I003 0.0319(4) 0.0470(4) 0.0349(4) 0.0004(3) 0.0057(3) 0.0099(3)
I004 0.0366(4) 0.0321(4) 0.0395(4) 0.0000(3) 0.0078(3) -0.0033(3)
N005 0.037(5) 0.037(5) 0.041(5) -0.007(4) 0.015(4) -0.001(4)
C006 0.056(7) 0.046(7) 0.026(5) -0.009(4) 0.009(5) -0.007(6)
C007 0.066(8) 0.055(8) 0.032(5) -0.025(5) 0.027(6) -0.021(6)
C008 0.042(7) 0.085(11) 0.096(11) -0.037(9) 0.037(8) -0.032(8)
C009 0.046(8) 0.070(10) 0.101(12) -0.020(9) 0.032(8) -0.011(7)
C5 0.041(7) 0.060(9) 0.078(9) -0.025(7) 0.029(7) -0.005(6)
C7 0.063(9) 0.063(10) 0.080(10) 0.027(8) 0.027(8) 0.025(8)
C10 0.114(15) 0.085(13) 0.073(11) -0.032(10) 0.054(11) -0.049(11)

loop_
_atom_type_symbol
_atom_type_description
_atom_type_scat_dispersion_real
_atom_type_scat_dispersion_imag
_atom_type_scat_source
C C 0.0033 0.0016 'International Tables Vol C Tables 4.2.6.8 and 6.1.1.4'
H H 0.0000 0.0000 'International Tables Vol C Tables 4.2.6.8 and 6.1.1.4'
I I -0.4742 1.8119 'International Tables Vol C Tables 4.2.6.8 and 6.1.1.4'
N N 0.0061 0.0033 'International Tables Vol C Tables 4.2.6.8 and 6.1.1.4'
Pb Pb -3.3944 10.1111 'International Tables Vol C Tables 4.2.6.8 and 6.1.1.4'

loop_
_geom_angle_atom_site_label_1
_geom_angle_atom_site_label_2
_geom_angle_atom_site_label_3
_geom_angle
_geom_angle_site_symmetry_1
_geom_angle_site_symmetry_3
_geom_angle_publ_flag
I002 Pb01 I002 90.96(2) . 4_576 ?
I002 Pb01 I003 88.06(2) 4_576 4_576 ?
I002 Pb01 I003 177.96(2) . 4_576 ?
I002 Pb01 I003 177.30(2) 4_576 . ?
I002 Pb01 I003 88.43(2) . . ?
I002 Pb01 I004 94.16(2) . . ?
I002 Pb01 I004 96.16(2) 4_576 4_575 ?
I002 Pb01 I004 84.41(2) . 4_575 ?
I003 Pb01 I003 92.64(2) . 4_576 ?
I003 Pb01 I004 86.40(2) . 4_575 ?
I003 Pb01 I004 93.92(2) 4_576 4_575 ?
I004 Pb01 I002 85.40(2) . 4_576 ?
I004 Pb01 I003 92.02(2) . . ?
I004 Pb01 I003 87.54(2) . 4_576 ?
I004 Pb01 I004 177.89(2) . 4_575 ?
Pb01 I002 Pb01 75.948(17) . 4_575 ?
Pb01 I003 Pb01 74.278(17) . 4_575 ?
Pb01 I004 Pb01 75.100(16) . 4_576 ?
C008 N005 C006 107.0(10) . . ?
C008 N005 C5 108.4(9) . . ?
C008 N005 C7 110.5(11) . . ?
C5 N005 C006 110.8(9) . . ?
C7 N005 C006 110.2(9) . . ?
C7 N005 C5 109.9(11) . . ?
N005 C006 H00A 108.7 . . ?
N005 C006 H00B 108.7 . . ?
H00A C006 H00B 107.6 . . ?
C007 C006 N005 114.3(9) . . ?
C007 C006 H00A 108.7 . . ?
C007 C006 H00B 108.7 . . ?
C006 C007 H007 116.7 . . ?
C006 C007 C009 120.3(11) . . ?
C006 C007 C10 114.4(11) . . ?
C009 C007 H007 116.7 . . ?
C009 C007 C10 59.2(10) . . ?
C10 C007 H007 116.7 . . ?
N005 C008 H00C 109.5 . . ?
N005 C008 H00D 109.5 . . ?
N005 C008 H00E 109.5 . . ?
H00C C008 H00D 109.5 . . ?
H00C C008 H00E 109.5 . . ?
H00D C008 H00E 109.5 . . ?
C007 C009 H00F 117.7 . . ?
C007 C009 H00G 117.7 . . ?
H00F C009 H00G 114.8 . . ?
C10 C009 C007 61.0(10) . . ?
C10 C009 H00F 117.7 . . ?
C10 C009 H00G 117.7 . . ?
N005 C5 H5A 109.5 . . ?
N005 C5 H5B 109.5 . . ?
N005 C5 H5C 109.5 . . ?
H5A C5 H5B 109.5 . . ?
H5A C5 H5C 109.5 . . ?
H5B C5 H5C 109.5 . . ?
N005 C7 H7A 109.5 . . ?
N005 C7 H7B 109.5 . . ?
N005 C7 H7C 109.5 . . ?
H7A C7 H7B 109.5 . . ?
H7A C7 H7C 109.5 . . ?
H7B C7 H7C 109.5 . . ?
C007 C10 H10A 117.8 . . ?
C007 C10 H10B 117.8 . . ?
C009 C10 C007 59.8(10) . . ?
C009 C10 H10A 117.8 . . ?
C009 C10 H10B 117.8 . . ?
H10A C10 H10B 114.9 . . ?

loop_
_geom_bond_atom_site_label_1
_geom_bond_atom_site_label_2
_geom_bond_distance
_geom_bond_site_symmetry_2
_geom_bond_publ_flag
Pb01 I002 3.1886(8) . ?
Pb01 I002 3.2037(8) 4_576 ?
Pb01 I003 3.2605(8) 4_576 ?
Pb01 I003 3.2541(8) . ?
Pb01 I004 3.1889(8) . ?
Pb01 I004 3.2641(8) 4_575 ?
N005 C006 1.527(13) . ?
N005 C008 1.480(15) . ?
N005 C5 1.511(15) . ?
N005 C7 1.481(16) . ?
C006 H00A 0.9800 . ?
C006 H00B 0.9800 . ?
C006 C007 1.481(17) . ?
C007 H007 0.9900 . ?
C007 C009 1.51(2) . ?
C007 C10 1.524(17) . ?
C008 H00C 0.9700 . ?
C008 H00D 0.9700 . ?
C008 H00E 0.9700 . ?
C009 H00F 0.9800 . ?
C009 H00G 0.9800 . ?
C009 C10 1.50(2) . ?
C5 H5A 0.9700 . ?
C5 H5B 0.9700 . ?
C5 H5C 0.9700 . ?
C7 H7A 0.9700 . ?
C7 H7B 0.9700 . ?
C7 H7C 0.9700 . ?
C10 H10A 0.9800 . ?
C10 H10B 0.9800 . ?

loop_
_geom_torsion_atom_site_label_1
_geom_torsion_atom_site_label_2
_geom_torsion_atom_site_label_3
_geom_torsion_atom_site_label_4
_geom_torsion
_geom_torsion_site_symmetry_1
_geom_torsion_site_symmetry_2
_geom_torsion_site_symmetry_3
_geom_torsion_site_symmetry_4
_geom_torsion_publ_flag
N005 C006 C007 C009 90.6(13) . . . . ?
N005 C006 C007 C10 157.8(12) . . . . ?
C006 C007 C009 C10 102.0(13) . . . . ?
C006 C007 C10 C009 -112.0(14) . . . . ?
C008 N005 C006 C007 179.2(11) . . . . ?
C5 N005 C006 C007 61.2(13) . . . . ?
C7 N005 C006 C007 -60.7(14) . . . . ?
